data_7247433
loop_
_publ_author_name
'Mei, Lan'
'Shu, Xiao-Rong'
'Liu, Fa-Liang'
'Li, Jiao-Zhe'
'Zhang, Jian-Feng'
'Tang, Keqi'
'Wei, Wen-Ting'

_publ_section_title
;
 Multicomponent hydrosulfonylation of alkynes for the synthesis of vinyl
 sulfones
;
_journal_issue 21
_journal_name_full 'Green Chemistry'
_journal_page_first 8820
_journal_page_last 8825
_journal_paper_doi 10.1039/D3GC02284F
_journal_volume 25
_journal_year 2023
_chemical_formula_moiety 'C16 H16 O3 S'
_chemical_formula_sum 'C16 H16 O3 S'
_chemical_formula_weight 288.35
_space_group_crystal_system triclinic
_space_group_IT_number 2
_space_group_name_Hall '-P 1'
_space_group_name_H-M_alt 'P -1'
_atom_sites_solution_hydrogens geom
_atom_sites_solution_primary dual
_audit_creation_date 2023-02-17
_audit_creation_method
;
Olex2 1.2
(compiled 2018.05.29 svn.r3508 for OlexSys, GUI svn.r5506)
;
_audit_update_record
;
2023-06-05 deposited with the CCDC.	2023-09-22 downloaded from the CCDC.
;
_cell_angle_alpha 92.8410(10)
_cell_angle_beta 98.8500(10)
_cell_angle_gamma 91.3280(10)
_cell_formula_units_Z 4
_cell_length_a 8.1900(3)
_cell_length_b 10.9737(3)
_cell_length_c 16.0251(5)
_cell_measurement_reflns_used 5294
_cell_measurement_temperature 150
_cell_measurement_theta_max 28.011
_cell_measurement_theta_min 2.576
_cell_volume 1420.66(8)
_computing_cell_refinement 'SAINT V8.40A (?, 2016)'
_computing_data_reduction 'SAINT V8.40A (?, 2016)'
_computing_molecular_graphics 'Olex2 (Dolomanov et al., 2009)'
_computing_publication_material 'Olex2 (Dolomanov et al., 2009)'
_computing_structure_refinement 'ShelXL (Sheldrick, 2015)'
_computing_structure_solution 'ShelXT (Sheldrick, 2015)'
_diffrn_ambient_temperature 150.0
_diffrn_measured_fraction_theta_full 0.996
_diffrn_measured_fraction_theta_max 0.942
_diffrn_measurement_device_type 'D8 VENTURE '
_diffrn_radiation_type MoK\a
_diffrn_radiation_wavelength 0.71073
_diffrn_reflns_av_R_equivalents 0.0557
_diffrn_reflns_av_unetI/netI 0.0745
_diffrn_reflns_Laue_measured_fraction_full 0.996
_diffrn_reflns_Laue_measured_fraction_max 0.942
_diffrn_reflns_limit_h_max 11
_diffrn_reflns_limit_h_min -10
_diffrn_reflns_limit_k_max 15
_diffrn_reflns_limit_k_min -13
_diffrn_reflns_limit_l_max 21
_diffrn_reflns_limit_l_min -21
_diffrn_reflns_number 18935
_diffrn_reflns_point_group_measured_fraction_full 0.996
_diffrn_reflns_point_group_measured_fraction_max 0.942
_diffrn_reflns_theta_full 25.242
_diffrn_reflns_theta_max 29.217
_diffrn_reflns_theta_min 1.859
_exptl_absorpt_coefficient_mu 0.232
_exptl_absorpt_correction_T_max 0.7458
_exptl_absorpt_correction_T_min 0.5934
_exptl_absorpt_correction_type multi-scan
_exptl_absorpt_process_details
'SADABS-2016/2 (Bruker,2016/2) was used for absorption correction. wR2(int) was 0.1206 before and 0.0597 after correction. The Ratio of minimum to maximum transmission is 0.7957. The \l/2 correction factor is Not present.'
_exptl_crystal_colour colourless
_exptl_crystal_colour_primary colourless
_exptl_crystal_density_diffrn 1.348
_exptl_crystal_description block
_exptl_crystal_F_000 608
_exptl_crystal_size_max 0.12
_exptl_crystal_size_mid 0.08
_exptl_crystal_size_min 0.05
_refine_diff_density_max 0.915
_refine_diff_density_min -0.530
_refine_diff_density_rms 0.068
_refine_ls_extinction_method none
_refine_ls_goodness_of_fit_ref 1.031
_refine_ls_hydrogen_treatment constr
_refine_ls_matrix_type full
_refine_ls_number_parameters 365
_refine_ls_number_reflns 7246
_refine_ls_number_restraints 7
_refine_ls_restrained_S_all 1.031
_refine_ls_R_factor_all 0.0973
_refine_ls_R_factor_gt 0.0571
_refine_ls_shift/su_max 0.001
_refine_ls_shift/su_mean 0.000
_refine_ls_structure_factor_coef Fsqd
_refine_ls_weighting_details 'w=1/[\s^2^(Fo^2^)+(0.0293P)^2^+1.4979P] where P=(Fo^2^+2Fc^2^)/3'
_refine_ls_weighting_scheme calc
_refine_ls_wR_factor_gt 0.1096
_refine_ls_wR_factor_ref 0.1341
_reflns_Friedel_coverage 0.000
_reflns_number_gt 4922
_reflns_number_total 7246
_reflns_threshold_expression 'I > 2\s(I)'
_cod_data_source_file d3gc02284f2.cif
_cod_data_source_block 217nb_0m
_cod_depositor_comments 'Adding full bibliography for 7247433.cif.'
_cod_database_code 7247433
_shelx_shelxl_version_number 2018/3
_shelx_space_group_comment
;
The symmetry employed for this shelxl refinement is uniquely defined
by the following loop, which should always be used as a source of
symmetry information in preference to the above space-group names.
They are only intended as comments.
;
_shelx_estimated_absorpt_t_max 0.989
_shelx_estimated_absorpt_t_min 0.973
_olex2_refinement_description
;
1. Fixed Uiso
 At 1.2 times of:
  All C(H) groups
 At 1.5 times of:
  All C(H,H,H) groups
2. Rigid bond restraints
 S1, C8
 with sigma for 1-2 distances of 0.005 and sigma for 1-3 distances of 0.005
3. Uiso/Uaniso restraints and constraints
C8 \\sim S1: within 2A with sigma of 0.005 and sigma for terminal atoms of 0.01
4.a Aromatic/amide H refined with riding coordinates:
 C26(H26), C31(H31), C30(H30), C24(H24), C20(H20), C28(H28), C6(H6), C19(H19),
 C7(H7), C23(H23), C22(H22), C25(H25), C12(H12), C3(H3), C14(H14), C11(H11),
 C4(H4), C15(H15), C8(H8), C9(H9)
4.b Idealised Me refined as rotating group:
 C1(H1A,H1B,H1C), C32(H32A,H32B,H32C), C17(H17A,H17B,H17C), C16(H16A,H16B,H16C)
;
_olex2_submission_special_instructions 'No special instructions were received'

loop_
_space_group_symop_operation_xyz
'x, y, z'
'-x, -y, -z'

loop_
_atom_site_label
_atom_site_type_symbol
_atom_site_fract_x
_atom_site_fract_y
_atom_site_fract_z
_atom_site_U_iso_or_equiv
_atom_site_adp_type
_atom_site_occupancy
_atom_site_site_symmetry_order
_atom_site_calc_flag
_atom_site_refinement_flags_posn
_atom_site_refinement_flags_adp
_atom_site_refinement_flags_occupancy
_atom_site_disorder_assembly
_atom_site_disorder_group
S2 S 0.72010(8) 0.38751(5) 0.21740(4) 0.02596(15) Uani 1 1 d . . . . .
S1 S 0.60510(8) -0.12002(6) 0.21447(4) 0.03046(16) Uani 1 1 d . U . . .
O6 O 0.7910(2) 0.27870(15) 0.25238(11) 0.0345(4) Uani 1 1 d . . . . .
O1 O 0.0364(2) 0.15148(16) 0.06118(12) 0.0333(4) Uani 1 1 d . . . . .
O4 O 1.2085(2) 0.65025(16) 0.05485(11) 0.0341(4) Uani 1 1 d . . . . .
O5 O 0.5701(2) 0.37548(17) 0.15670(11) 0.0349(4) Uani 1 1 d . . . . .
O2 O 0.5499(2) -0.23019(17) 0.24672(12) 0.0406(5) Uani 1 1 d . . . . .
O3 O 0.7212(2) -0.12802(17) 0.15534(13) 0.0423(5) Uani 1 1 d . . . . .
C27 C 0.8702(3) 0.4649(2) 0.17081(14) 0.0238(5) Uani 1 1 d . . . . .
C29 C 1.1042(3) 0.5846(2) 0.09458(15) 0.0257(5) Uani 1 1 d . . . . .
C21 C 0.6971(3) 0.5416(2) 0.45301(15) 0.0264(5) Uani 1 1 d . . . . .
C5 C 0.4314(3) -0.0435(2) 0.16798(15) 0.0269(5) Uani 1 1 d . . . . .
C26 C 0.8329(3) 0.5755(2) 0.13365(15) 0.0256(5) Uani 1 1 d . . . . .
H26 H 0.727595 0.609636 0.134605 0.031 Uiso 1 1 calc R . . . .
C31 C 1.0247(3) 0.4159(2) 0.17049(15) 0.0266(5) Uani 1 1 d . . . . .
H31 H 1.049979 0.341241 0.196486 0.032 Uiso 1 1 calc R . . . .
C2 C 0.1603(3) 0.0834(2) 0.09906(15) 0.0264(5) Uani 1 1 d . . . . .
C30 C 1.1427(3) 0.4756(2) 0.13230(15) 0.0273(5) Uani 1 1 d . . . . .
H30 H 1.248581 0.442129 0.131989 0.033 Uiso 1 1 calc R . . . .
C24 C 0.7271(3) 0.4645(2) 0.37945(16) 0.0281(5) Uani 1 1 d . . . . .
H24 H 0.785297 0.391711 0.390428 0.034 Uiso 1 1 calc R . . . .
C13 C 0.9049(3) 0.1867(2) 0.59414(16) 0.0304(6) Uani 1 1 d . . . . .
C20 C 0.5823(3) 0.6332(2) 0.44790(16) 0.0293(5) Uani 1 1 d . . . . .
H20 H 0.518473 0.647852 0.394847 0.035 Uiso 1 1 calc R . . . .
C18 C 0.6542(3) 0.6871(2) 0.59760(16) 0.0303(6) Uani 1 1 d . . . . .
C28 C 0.9493(3) 0.6348(2) 0.09574(16) 0.0277(5) Uani 1 1 d . . . . .
H28 H 0.924388 0.709852 0.070292 0.033 Uiso 1 1 calc R . . . .
C6 C 0.2738(3) -0.0857(2) 0.17444(15) 0.0287(5) Uani 1 1 d . . . . .
H6 H 0.259221 -0.158503 0.202450 0.034 Uiso 1 1 calc R . . . .
C19 C 0.5597(3) 0.7036(2) 0.51945(16) 0.0311(6) Uani 1 1 d . . . . .
H19 H 0.478117 0.764100 0.514855 0.037 Uiso 1 1 calc R . . . .
C7 C 0.1366(3) -0.0224(2) 0.14032(15) 0.0274(5) Uani 1 1 d . . . . .
H7 H 0.028253 -0.051122 0.145105 0.033 Uiso 1 1 calc R . . . .
C23 C 0.7680(3) 0.5950(2) 0.60229(16) 0.0340(6) Uani 1 1 d . . . . .
H23 H 0.833824 0.581655 0.655054 0.041 Uiso 1 1 calc R . . . .
C22 C 0.7877(3) 0.5224(2) 0.53192(16) 0.0323(6) Uani 1 1 d . . . . .
H22 H 0.864179 0.458421 0.537395 0.039 Uiso 1 1 calc R . . . .
C25 C 0.6796(3) 0.4881(2) 0.29917(15) 0.0272(5) Uani 1 1 d . . . . .
H25 H 0.622806 0.560861 0.285893 0.033 Uiso 1 1 calc R . . . .
C12 C 0.9550(3) 0.2054(2) 0.51676(17) 0.0342(6) Uani 1 1 d . . . . .
H12 H 1.035630 0.267679 0.513024 0.041 Uiso 1 1 calc R . . . .
C3 C 0.3192(3) 0.1262(2) 0.09286(18) 0.0336(6) Uani 1 1 d . . . . .
H3 H 0.334131 0.199050 0.064877 0.040 Uiso 1 1 calc R . . . .
C10 C 0.7745(3) 0.0407(2) 0.44867(17) 0.0325(6) Uani 1 1 d . . . . .
C1 C -0.1279(3) 0.1212(2) 0.07473(17) 0.0333(6) Uani 1 1 d . . . . .
H1A H -0.205096 0.177919 0.045622 0.050 Uiso 1 1 calc GR . . . .
H1B H -0.133230 0.127336 0.135466 0.050 Uiso 1 1 calc GR . . . .
H1C H -0.158134 0.037622 0.052373 0.050 Uiso 1 1 calc GR . . . .
C14 C 0.7907(4) 0.0921(2) 0.59709(18) 0.0389(6) Uani 1 1 d . . . . .
H14 H 0.754649 0.076984 0.649309 0.047 Uiso 1 1 calc R . . . .
C11 C 0.8893(3) 0.1344(2) 0.44461(17) 0.0352(6) Uani 1 1 d . . . . .
H11 H 0.923273 0.150140 0.392010 0.042 Uiso 1 1 calc R . . . .
C4 C 0.4541(3) 0.0637(2) 0.12693(18) 0.0351(6) Uani 1 1 d . . . . .
H4 H 0.562385 0.093009 0.122711 0.042 Uiso 1 1 calc R . . . .
C15 C 0.7286(3) 0.0196(2) 0.52631(18) 0.0391(6) Uani 1 1 d . . . . .
H15 H 0.653137 -0.045905 0.530838 0.047 Uiso 1 1 calc R . . . .
C32 C 1.3722(3) 0.6072(3) 0.05551(18) 0.0401(7) Uani 1 1 d . . . . .
H32A H 1.433872 0.661755 0.024127 0.060 Uiso 1 1 calc GR . . . .
H32B H 1.366454 0.524610 0.028826 0.060 Uiso 1 1 calc GR . . . .
H32C H 1.428341 0.605821 0.114033 0.060 Uiso 1 1 calc GR . . . .
C8 C 0.6985(3) -0.0165(2) 0.29599(18) 0.0375(6) Uani 1 1 d . U . . .
H8 H 0.749462 0.057012 0.282376 0.045 Uiso 1 1 calc R . . . .
C9 C 0.6986(4) -0.0396(3) 0.37462(18) 0.0390(6) Uani 1 1 d . . . . .
H9 H 0.645953 -0.113776 0.385827 0.047 Uiso 1 1 calc R . . . .
C17 C 0.6324(4) 0.7660(3) 0.67490(18) 0.0426(7) Uani 1 1 d . . . . .
H17A H 0.724337 0.826155 0.687778 0.064 Uiso 1 1 calc GR . . . .
H17B H 0.631023 0.714618 0.723102 0.064 Uiso 1 1 calc GR . . . .
H17C H 0.527907 0.808375 0.663946 0.064 Uiso 1 1 calc GR . . . .
C16 C 0.9724(4) 0.2640(3) 0.67250(18) 0.0421(7) Uani 1 1 d . . . . .
H16A H 1.068209 0.312762 0.662014 0.063 Uiso 1 1 calc GR . . . .
H16B H 1.006206 0.211125 0.719234 0.063 Uiso 1 1 calc GR . . . .
H16C H 0.886876 0.318379 0.687327 0.063 Uiso 1 1 calc GR . . . .

loop_
_atom_site_aniso_label
_atom_site_aniso_U_11
_atom_site_aniso_U_22
_atom_site_aniso_U_33
_atom_site_aniso_U_23
_atom_site_aniso_U_13
_atom_site_aniso_U_12
S2 0.0335(3) 0.0225(3) 0.0225(3) -0.0013(2) 0.0077(2) -0.0023(2)
S1 0.0351(4) 0.0258(3) 0.0286(3) -0.0029(3) -0.0002(3) 0.0055(2)
O6 0.0519(12) 0.0228(9) 0.0319(10) 0.0045(8) 0.0153(8) 0.0051(8)
O1 0.0281(9) 0.0340(10) 0.0385(10) 0.0082(8) 0.0053(8) 0.0046(7)
O4 0.0273(9) 0.0400(10) 0.0380(10) 0.0104(9) 0.0116(8) 0.0024(8)
O5 0.0334(10) 0.0414(10) 0.0288(10) -0.0015(8) 0.0038(8) -0.0103(8)
O2 0.0473(12) 0.0340(10) 0.0403(11) 0.0093(9) 0.0033(9) 0.0046(8)
O3 0.0382(11) 0.0400(11) 0.0507(12) 0.0042(10) 0.0119(9) 0.0103(9)
C27 0.0269(12) 0.0249(11) 0.0197(11) -0.0010(9) 0.0042(9) 0.0001(9)
C29 0.0258(12) 0.0291(12) 0.0223(12) -0.0009(10) 0.0047(9) -0.0015(9)
C21 0.0337(13) 0.0226(11) 0.0241(12) 0.0003(10) 0.0098(10) -0.0046(10)
C5 0.0309(13) 0.0262(12) 0.0231(12) -0.0028(10) 0.0035(10) 0.0031(10)
C26 0.0234(12) 0.0256(12) 0.0283(13) 0.0018(10) 0.0055(9) 0.0029(9)
C31 0.0345(13) 0.0230(11) 0.0217(12) 0.0015(10) 0.0023(10) 0.0033(10)
C2 0.0305(13) 0.0261(12) 0.0219(12) -0.0024(10) 0.0031(9) 0.0010(10)
C30 0.0252(12) 0.0303(12) 0.0267(13) -0.0002(10) 0.0044(10) 0.0069(10)
C24 0.0327(13) 0.0231(12) 0.0293(13) 0.0012(10) 0.0075(10) -0.0004(10)
C13 0.0353(14) 0.0253(12) 0.0285(13) 0.0000(11) -0.0017(10) 0.0015(10)
C20 0.0343(14) 0.0272(12) 0.0263(13) 0.0016(10) 0.0051(10) -0.0034(10)
C18 0.0384(14) 0.0251(12) 0.0286(13) -0.0039(11) 0.0113(11) -0.0054(10)
C28 0.0273(13) 0.0253(12) 0.0313(13) 0.0052(10) 0.0048(10) 0.0050(9)
C6 0.0371(14) 0.0252(12) 0.0245(12) 0.0035(10) 0.0064(10) -0.0001(10)
C19 0.0345(14) 0.0259(12) 0.0341(14) -0.0002(11) 0.0098(11) -0.0001(10)
C7 0.0289(13) 0.0291(12) 0.0245(12) -0.0007(10) 0.0063(10) -0.0038(10)
C23 0.0429(15) 0.0367(14) 0.0216(13) -0.0004(11) 0.0035(11) -0.0019(12)
C22 0.0385(15) 0.0295(13) 0.0293(14) -0.0005(11) 0.0063(11) 0.0040(11)
C25 0.0312(13) 0.0232(11) 0.0280(13) -0.0003(10) 0.0082(10) -0.0012(10)
C12 0.0376(15) 0.0281(13) 0.0372(15) 0.0028(11) 0.0070(12) -0.0010(11)
C3 0.0328(14) 0.0268(13) 0.0422(16) 0.0090(12) 0.0069(11) 0.0000(10)
C10 0.0333(14) 0.0258(12) 0.0350(15) -0.0025(11) -0.0052(11) 0.0086(10)
C1 0.0287(13) 0.0403(15) 0.0321(14) 0.0032(12) 0.0076(11) 0.0040(11)
C14 0.0482(17) 0.0364(15) 0.0321(15) -0.0047(12) 0.0096(12) -0.0070(12)
C11 0.0451(16) 0.0353(14) 0.0267(13) 0.0054(11) 0.0082(11) 0.0115(12)
C4 0.0298(14) 0.0296(13) 0.0466(17) 0.0040(12) 0.0083(12) -0.0037(10)
C15 0.0408(16) 0.0323(14) 0.0433(17) -0.0042(13) 0.0068(13) -0.0063(12)
C32 0.0259(14) 0.0553(18) 0.0411(16) 0.0068(14) 0.0100(11) 0.0025(12)
C8 0.0404(15) 0.0309(13) 0.0397(15) 0.0008(12) 0.0016(12) 0.0039(11)
C9 0.0446(16) 0.0321(14) 0.0403(16) 0.0030(12) 0.0052(13) 0.0086(12)
C17 0.0561(19) 0.0399(16) 0.0328(15) -0.0099(13) 0.0140(13) -0.0019(13)
C16 0.0537(18) 0.0372(15) 0.0328(15) -0.0063(13) 0.0025(13) -0.0065(13)

loop_
_atom_type_symbol
_atom_type_description
_atom_type_scat_dispersion_real
_atom_type_scat_dispersion_imag
_atom_type_scat_source
C C 0.0033 0.0016 'International Tables Vol C Tables 4.2.6.8 and 6.1.1.4'
H H 0.0000 0.0000 'International Tables Vol C Tables 4.2.6.8 and 6.1.1.4'
O O 0.0106 0.0060 'International Tables Vol C Tables 4.2.6.8 and 6.1.1.4'
S S 0.1246 0.1234 'International Tables Vol C Tables 4.2.6.8 and 6.1.1.4'

loop_
_geom_angle_atom_site_label_1
_geom_angle_atom_site_label_2
_geom_angle_atom_site_label_3
_geom_angle
_geom_angle_site_symmetry_1
_geom_angle_site_symmetry_3
_geom_angle_publ_flag
O6 S2 O5 118.56(11) . . ?
O6 S2 C27 108.49(11) . . ?
O6 S2 C25 109.54(11) . . ?
O5 S2 C27 108.13(11) . . ?
O5 S2 C25 106.65(11) . . ?
C25 S2 C27 104.59(11) . . ?
O2 S1 O3 118.50(12) . . ?
O2 S1 C5 108.44(12) . . ?
O2 S1 C8 111.78(13) . . ?
O3 S1 C5 108.54(12) . . ?
O3 S1 C8 104.94(13) . . ?
C5 S1 C8 103.60(12) . . ?
C2 O1 C1 117.31(19) . . ?
C29 O4 C32 117.7(2) . . ?
C26 C27 S2 119.76(18) . . ?
C31 C27 S2 120.05(18) . . ?
C31 C27 C26 120.2(2) . . ?
O4 C29 C30 124.5(2) . . ?
O4 C29 C28 115.0(2) . . ?
C30 C29 C28 120.5(2) . . ?
C20 C21 C24 123.3(2) . . ?
C20 C21 C22 118.0(2) . . ?
C22 C21 C24 118.8(2) . . ?
C6 C5 S1 120.62(19) . . ?
C6 C5 C4 120.1(2) . . ?
C4 C5 S1 119.21(19) . . ?
C27 C26 H26 120.2 . . ?
C28 C26 C27 119.7(2) . . ?
C28 C26 H26 120.2 . . ?
C27 C31 H31 119.9 . . ?
C27 C31 C30 120.2(2) . . ?
C30 C31 H31 119.9 . . ?
O1 C2 C7 124.5(2) . . ?
O1 C2 C3 114.9(2) . . ?
C7 C2 C3 120.6(2) . . ?
C29 C30 C31 119.3(2) . . ?
C29 C30 H30 120.4 . . ?
C31 C30 H30 120.4 . . ?
C21 C24 H24 117.3 . . ?
C25 C24 C21 125.5(2) . . ?
C25 C24 H24 117.3 . . ?
C12 C13 C14 117.4(2) . . ?
C12 C13 C16 121.9(2) . . ?
C14 C13 C16 120.7(2) . . ?
C21 C20 H20 119.6 . . ?
C21 C20 C19 120.8(2) . . ?
C19 C20 H20 119.6 . . ?
C19 C18 C17 121.1(2) . . ?
C23 C18 C19 117.7(2) . . ?
C23 C18 C17 121.2(2) . . ?
C29 C28 H28 120.0 . . ?
C26 C28 C29 120.1(2) . . ?
C26 C28 H28 120.0 . . ?
C5 C6 H6 119.7 . . ?
C5 C6 C7 120.5(2) . . ?
C7 C6 H6 119.7 . . ?
C20 C19 C18 121.2(2) . . ?
C20 C19 H19 119.4 . . ?
C18 C19 H19 119.4 . . ?
C2 C7 H7 120.5 . . ?
C6 C7 C2 118.9(2) . . ?
C6 C7 H7 120.5 . . ?
C18 C23 H23 119.3 . . ?
C22 C23 C18 121.4(2) . . ?
C22 C23 H23 119.3 . . ?
C21 C22 H22 119.5 . . ?
C23 C22 C21 120.9(2) . . ?
C23 C22 H22 119.5 . . ?
S2 C25 H25 119.5 . . ?
C24 C25 S2 121.0(2) . . ?
C24 C25 H25 119.5 . . ?
C13 C12 H12 119.4 . . ?
C13 C12 C11 121.1(2) . . ?
C11 C12 H12 119.4 . . ?
C2 C3 H3 119.9 . . ?
C4 C3 C2 120.2(2) . . ?
C4 C3 H3 119.9 . . ?
C11 C10 C9 124.0(3) . . ?
C15 C10 C11 118.2(2) . . ?
C15 C10 C9 117.8(2) . . ?
O1 C1 H1A 109.5 . . ?
O1 C1 H1B 109.5 . . ?
O1 C1 H1C 109.5 . . ?
H1A C1 H1B 109.5 . . ?
H1A C1 H1C 109.5 . . ?
H1B C1 H1C 109.5 . . ?
C13 C14 H14 119.2 . . ?
C15 C14 C13 121.7(3) . . ?
C15 C14 H14 119.2 . . ?
C12 C11 H11 119.7 . . ?
C10 C11 C12 120.7(3) . . ?
C10 C11 H11 119.7 . . ?
C5 C4 H4 120.2 . . ?
C3 C4 C5 119.6(2) . . ?
C3 C4 H4 120.2 . . ?
C10 C15 H15 119.5 . . ?
C14 C15 C10 120.9(3) . . ?
C14 C15 H15 119.5 . . ?
O4 C32 H32A 109.5 . . ?
O4 C32 H32B 109.5 . . ?
O4 C32 H32C 109.5 . . ?
H32A C32 H32B 109.5 . . ?
H32A C32 H32C 109.5 . . ?
H32B C32 H32C 109.5 . . ?
S1 C8 H8 119.7 . . ?
C9 C8 S1 120.6(2) . . ?
C9 C8 H8 119.7 . . ?
C10 C9 H9 117.4 . . ?
C8 C9 C10 125.3(3) . . ?
C8 C9 H9 117.4 . . ?
C18 C17 H17A 109.5 . . ?
C18 C17 H17B 109.5 . . ?
C18 C17 H17C 109.5 . . ?
H17A C17 H17B 109.5 . . ?
H17A C17 H17C 109.5 . . ?
H17B C17 H17C 109.5 . . ?
C13 C16 H16A 109.5 . . ?
C13 C16 H16B 109.5 . . ?
C13 C16 H16C 109.5 . . ?
H16A C16 H16B 109.5 . . ?
H16A C16 H16C 109.5 . . ?
H16B C16 H16C 109.5 . . ?

loop_
_geom_bond_atom_site_label_1
_geom_bond_atom_site_label_2
_geom_bond_distance
_geom_bond_site_symmetry_2
_geom_bond_publ_flag
S2 O6 1.4407(18) . ?
S2 O5 1.4439(18) . ?
S2 C27 1.757(2) . ?
S2 C25 1.747(2) . ?
S1 O2 1.4288(19) . ?
S1 O3 1.443(2) . ?
S1 C5 1.754(2) . ?
S1 C8 1.757(3) . ?
O1 C2 1.359(3) . ?
O1 C1 1.430(3) . ?
O4 C29 1.356(3) . ?
O4 C32 1.430(3) . ?
C27 C26 1.398(3) . ?
C27 C31 1.387(3) . ?
C29 C30 1.389(3) . ?
C29 C28 1.396(3) . ?
C21 C24 1.472(3) . ?
C21 C20 1.388(3) . ?
C21 C22 1.393(3) . ?
C5 C6 1.381(3) . ?
C5 C4 1.399(4) . ?
C26 H26 0.9500 . ?
C26 C28 1.374(3) . ?
C31 H31 0.9500 . ?
C31 C30 1.389(3) . ?
C2 C7 1.389(3) . ?
C2 C3 1.393(3) . ?
C30 H30 0.9500 . ?
C24 H24 0.9500 . ?
C24 C25 1.326(3) . ?
C13 C12 1.388(4) . ?
C13 C14 1.388(4) . ?
C13 C16 1.504(3) . ?
C20 H20 0.9500 . ?
C20 C19 1.389(3) . ?
C18 C19 1.390(4) . ?
C18 C23 1.388(4) . ?
C18 C17 1.511(3) . ?
C28 H28 0.9500 . ?
C6 H6 0.9500 . ?
C6 C7 1.388(3) . ?
C19 H19 0.9500 . ?
C7 H7 0.9500 . ?
C23 H23 0.9500 . ?
C23 C22 1.380(3) . ?
C22 H22 0.9500 . ?
C25 H25 0.9500 . ?
C12 H12 0.9500 . ?
C12 C11 1.391(4) . ?
C3 H3 0.9500 . ?
C3 C4 1.369(4) . ?
C10 C11 1.387(4) . ?
C10 C15 1.382(4) . ?
C10 C9 1.489(4) . ?
C1 H1A 0.9800 . ?
C1 H1B 0.9800 . ?
C1 H1C 0.9800 . ?
C14 H14 0.9500 . ?
C14 C15 1.376(4) . ?
C11 H11 0.9500 . ?
C4 H4 0.9500 . ?
C15 H15 0.9500 . ?
C32 H32A 0.9800 . ?
C32 H32B 0.9800 . ?
C32 H32C 0.9800 . ?
C8 H8 0.9500 . ?
C8 C9 1.297(4) . ?
C9 H9 0.9500 . ?
C17 H17A 0.9800 . ?
C17 H17B 0.9800 . ?
C17 H17C 0.9800 . ?
C16 H16A 0.9800 . ?
C16 H16B 0.9800 . ?
C16 H16C 0.9800 . ?
